data_4029610
loop_
_publ_author_name
'Janody, Simon'
'Hermange, Philippe'
'Retailleau, Pascal'
'Thierry, Josiane'
'Dodd, Robert H.'

_publ_section_title
;
 Diastereoselective Three-Component Vinylogous Mannich Reaction of
 Nitrogen Heterocycles, Acyl/Sulfonyl Chlorides, and
 Silyloxyfurans/pyrroles.
;
_journal_issue 12
_journal_name_full 'The Journal of organic chemistry'
_journal_page_first 5673
_journal_page_last 5683
_journal_paper_doi 10.1021/jo500827j
_journal_volume 79
_journal_year 2014
_chemical_formula_moiety 'C22 H26 N2 O6'
_chemical_formula_sum 'C22 H26 N2 O6'
_chemical_formula_weight 414.45
_chemical_name_systematic
; 
rac-(R)-tert-butyl 2-((R)-2-acetyl-6,7-dimethoxy-1,2-dihydroisoquinolin-1-yl)-
5-oxo-2,5-dihydro-1H-pyrrole-1-carboxylate 
;
_space_group_IT_number 61
_symmetry_cell_setting orthorhombic
_symmetry_space_group_name_Hall '-P 2ac 2ab'
_symmetry_space_group_name_H-M 'P b c a'
_atom_sites_solution_hydrogens geom
_atom_sites_solution_primary direct
_atom_sites_solution_secondary difmap
_audit_creation_method SHELXL-97
_cell_angle_alpha 90.00
_cell_angle_beta 90.00
_cell_angle_gamma 90.00
_cell_formula_units_Z 8
_cell_length_a 11.2819(3)
_cell_length_b 16.3676(4)
_cell_length_c 23.2672(16)
_cell_measurement_reflns_used 6639
_cell_measurement_temperature 293(2)
_cell_measurement_theta_max 68.1
_cell_measurement_theta_min 1.9
_cell_volume 4296.5(3)
_computing_cell_refinement 'CrystalClear-SM Expert 2.0 r4 (Rigaku, 2009)'
_computing_data_collection 'CrystalClear-SM Expert 2.0 r4 (Rigaku, 2009)'
_computing_data_reduction 'CrystalClear-SM Expert 2.0 r4 (Rigaku, 2009)'
_computing_molecular_graphics 'PLATON (Spek, 2003)'
_computing_publication_material 'SHELXL97 (Sheldrick, 2008)'
_computing_structure_refinement 'SHELXL97 (Sheldrick, 2008); CRYSTALBUILDER (Welter, 2006)'
_computing_structure_solution 'SHELXS97 (Sheldrick, 2008)'
_diffrn_ambient_temperature 293(2)
_diffrn_detector_type 'RAPID II large area curved imaging plate detector '
_diffrn_measured_fraction_theta_full 0.971
_diffrn_measured_fraction_theta_max 0.971
_diffrn_measurement_details
;
scan:
    Number of images: 36
               Slice: 20.0000 - 200.0000
         Image width: 5.0000
            Exp time: 300.0000
       Rotation axis: Omega
               Omega: 0.0000
                 Chi: 54.0000
                 Phi: 90.0000
                 XTD: 127.4000
              2theta: 0.0000
scan:
    Number of images: 21
               Slice: 20.0000 - 128.0000
         Image width: 5.0000
            Exp time: 300.0000
       Rotation axis: Omega
               Omega: 0.0000
                 Chi: 54.0000
                 Phi: 270.0000
                 XTD: 127.4000
              2theta: 0.0000
scan:
    Number of images: 6
               Slice: 150.0000 - 180.0000
         Image width: 5.0000
            Exp time: 300.0000
       Rotation axis: Omega
               Omega: 0.0000
                 Chi: 54.0000
                 Phi: 180.0000
                 XTD: 127.4000
              2theta: 0.0000

;
_diffrn_measurement_device_type 'Rigaku rapid II RAXIS conversion'
_diffrn_measurement_method 'profile data from \w-scans'
_diffrn_orient_matrix_type FS_PROCESS
_diffrn_orient_matrix_UB_11 -0.040427
_diffrn_orient_matrix_UB_12 0.050352
_diffrn_orient_matrix_UB_13 0.014433
_diffrn_orient_matrix_UB_21 0.014133
_diffrn_orient_matrix_UB_22 0.027305
_diffrn_orient_matrix_UB_23 -0.037832
_diffrn_orient_matrix_UB_31 -0.077605
_diffrn_orient_matrix_UB_32 -0.021258
_diffrn_orient_matrix_UB_33 -0.014408
_diffrn_radiation_monochromator graphite
_diffrn_radiation_source 'fine-focus sealed tube'
_diffrn_radiation_type CuK\a
_diffrn_radiation_wavelength 1.54187
_diffrn_reflns_av_R_equivalents 0.0532
_diffrn_reflns_av_sigmaI/netI 0.0565
_diffrn_reflns_limit_h_max 13
_diffrn_reflns_limit_h_min -9
_diffrn_reflns_limit_k_max 19
_diffrn_reflns_limit_k_min -18
_diffrn_reflns_limit_l_max 28
_diffrn_reflns_limit_l_min -21
_diffrn_reflns_number 16212
_diffrn_reflns_theta_full 68.22
_diffrn_reflns_theta_max 68.22
_diffrn_reflns_theta_min 3.80
_exptl_absorpt_coefficient_mu 0.775
_exptl_absorpt_correction_T_max 1.000
_exptl_absorpt_correction_T_min 0.663
_exptl_absorpt_correction_type multi-scan
_exptl_absorpt_process_details 'FS_ABSCOR (Rigaku, 2009)'
_exptl_crystal_colour colourless
_exptl_crystal_density_diffrn 1.281
_exptl_crystal_density_method 'not measured'
_exptl_crystal_description block
_exptl_crystal_F_000 1760
_exptl_crystal_size_max 0.32
_exptl_crystal_size_mid 0.25
_exptl_crystal_size_min 0.16
_refine_diff_density_max 0.242
_refine_diff_density_min -0.229
_refine_diff_density_rms 0.050
_refine_ls_extinction_coef 0.00040(11)
_refine_ls_extinction_expression Fc^*^=kFc[1+0.001xFc^2^\l^3^/sin(2\q)]^-1/4^
_refine_ls_extinction_method SHELXL
_refine_ls_goodness_of_fit_ref 1.133
_refine_ls_hydrogen_treatment constr
_refine_ls_matrix_type full
_refine_ls_number_parameters 278
_refine_ls_number_reflns 3815
_refine_ls_number_restraints 0
_refine_ls_restrained_S_all 1.133
_refine_ls_R_factor_all 0.0888
_refine_ls_R_factor_gt 0.0661
_refine_ls_shift/su_max 0.000
_refine_ls_shift/su_mean 0.000
_refine_ls_structure_factor_coef Fsqd
_refine_ls_weighting_details 'calc w=1/[\s^2^(Fo^2^)+(0.0680P)^2^+1.8414P] where P=(Fo^2^+2Fc^2^)/3'
_refine_ls_weighting_scheme calc
_refine_ls_wR_factor_gt 0.1670
_refine_ls_wR_factor_ref 0.1877
_reflns_number_gt 2574
_reflns_number_total 3825
_reflns_threshold_expression >2sigma(I)
_cod_data_source_file jo500827j_si_001.cif
_cod_data_source_block sj329-A
_cod_depositor_comments 'Adding full bibliography for 4029606--4029611.cif.'
_cod_database_code 4029610

loop_
_symmetry_equiv_pos_as_xyz
'x, y, z'
'x+1/2, -y+1/2, -z'
'-x, y+1/2, -z+1/2'
'-x+1/2, -y, z+1/2'
'-x, -y, -z'
'-x-1/2, y-1/2, z'
'x, -y-1/2, z-1/2'
'x-1/2, y, -z-1/2'

loop_
_atom_site_label
_atom_site_type_symbol
_atom_site_fract_x
_atom_site_fract_y
_atom_site_fract_z
_atom_site_U_iso_or_equiv
_atom_site_adp_type
_atom_site_occupancy
_atom_site_symmetry_multiplicity
_atom_site_calc_flag
_atom_site_refinement_flags
O1 O 0.4758(2) 0.58184(16) 0.73193(11) 0.0849(8) Uani 1 1 d .
O2 O 0.5383(2) 0.54823(13) 0.61742(9) 0.0691(7) Uani 1 1 d .
O3 O 0.72979(19) 0.58464(13) 0.60203(8) 0.0581(6) Uani 1 1 d .
O4 O 0.9557(2) 0.73765(15) 0.60640(10) 0.0749(7) Uani 1 1 d .
O5 O 0.29819(19) 0.92856(13) 0.63355(10) 0.0662(6) Uani 1 1 d .
O6 O 0.31632(19) 0.78641(13) 0.58755(11) 0.0722(7) Uani 1 1 d .
N1 N 0.6411(2) 0.62881(14) 0.68105(9) 0.0492(6) Uani 1 1 d .
N2 N 0.8355(2) 0.81496(14) 0.66150(10) 0.0498(6) Uani 1 1 d .
C1 C 0.7372(3) 0.68674(18) 0.69155(12) 0.0485(7) Uani 1 1 d .
H1 H 0.8137 0.6584 0.6894 0.058 Uiso 1 1 calc R
C2 C 0.5638(3) 0.62382(19) 0.72849(13) 0.0587(8) Uani 1 1 d .
C3 C 0.6160(3) 0.67783(19) 0.77174(13) 0.0632(9) Uani 1 1 d .
H3 H 0.5846 0.6867 0.8082 0.076 Uiso 1 1 calc R
C4 C 0.7135(3) 0.7121(2) 0.75207(13) 0.0601(9) Uani 1 1 d .
H4 H 0.7613 0.7475 0.7731 0.072 Uiso 1 1 calc R
C5 C 0.6284(3) 0.58275(18) 0.63098(12) 0.0525(8) Uani 1 1 d .
C6 C 0.7394(3) 0.5502(2) 0.54308(12) 0.0621(9) Uani 1 1 d .
C7 C 0.6532(4) 0.5950(3) 0.50408(15) 0.0854(12) Uani 1 1 d .
H7A H 0.6650 0.6528 0.5078 0.128 Uiso 1 1 calc R
H7B H 0.5734 0.5815 0.5148 0.128 Uiso 1 1 calc R
H7C H 0.6668 0.5790 0.4649 0.128 Uiso 1 1 calc R
C8 C 0.7172(4) 0.4594(2) 0.54403(16) 0.0930(13) Uani 1 1 d .
H8A H 0.6356 0.4492 0.5532 0.139 Uiso 1 1 calc R
H8B H 0.7670 0.4344 0.5725 0.139 Uiso 1 1 calc R
H8C H 0.7350 0.4367 0.5070 0.139 Uiso 1 1 calc R
C9 C 0.8663(3) 0.5697(3) 0.52764(16) 0.0882(12) Uani 1 1 d .
H9A H 0.9186 0.5431 0.5543 0.132 Uiso 1 1 calc R
H9B H 0.8783 0.6277 0.5294 0.132 Uiso 1 1 calc R
H9C H 0.8826 0.5506 0.4894 0.132 Uiso 1 1 calc R
C10 C 0.7358(2) 0.76001(17) 0.64816(11) 0.0452(7) Uani 1 1 d .
H10 H 0.7500 0.7374 0.6098 0.054 Uiso 1 1 calc R
C11 C 0.8165(3) 0.88373(19) 0.69637(13) 0.0577(8) Uani 1 1 d .
H11 H 0.8807 0.9082 0.7146 0.069 Uiso 1 1 calc R
C12 C 0.7093(3) 0.91440(19) 0.70382(13) 0.0556(8) Uani 1 1 d .
H12 H 0.6989 0.9586 0.7285 0.067 Uiso 1 1 calc R
C13 C 0.6071(3) 0.88025(17) 0.67412(11) 0.0452(7) Uani 1 1 d .
C14 C 0.5002(3) 0.92275(18) 0.67023(11) 0.0505(7) Uani 1 1 d .
H14 H 0.4931 0.9733 0.6882 0.061 Uiso 1 1 calc R
C15 C 0.4051(3) 0.89143(18) 0.64032(12) 0.0496(7) Uani 1 1 d .
C16 C 0.4166(3) 0.81451(18) 0.61400(12) 0.0503(7) Uani 1 1 d .
C17 C 0.5236(3) 0.77418(17) 0.61554(11) 0.0497(7) Uani 1 1 d .
H17 H 0.5319 0.7249 0.5961 0.060 Uiso 1 1 calc R
C18 C 0.6199(2) 0.80603(17) 0.64584(11) 0.0434(7) Uani 1 1 d .
C19 C 0.9444(3) 0.7979(2) 0.63699(13) 0.0556(8) Uani 1 1 d .
C20 C 1.0454(3) 0.8539(2) 0.64953(16) 0.0678(9) Uani 1 1 d .
H20A H 1.1149 0.8351 0.6298 0.102 Uiso 1 1 calc R
H20B H 1.0602 0.8546 0.6902 0.102 Uiso 1 1 calc R
H20C H 1.0261 0.9080 0.6367 0.102 Uiso 1 1 calc R
C21 C 0.2868(3) 1.0109(2) 0.65138(16) 0.0711(10) Uani 1 1 d .
H21A H 0.3399 1.0445 0.6294 0.107 Uiso 1 1 calc R
H21B H 0.3061 1.0152 0.6915 0.107 Uiso 1 1 calc R
H21C H 0.2068 1.0289 0.6453 0.107 Uiso 1 1 calc R
C22 C 0.3227(4) 0.7097(2) 0.5589(2) 0.1043(16) Uani 1 1 d .
H22A H 0.3469 0.6683 0.5857 0.156 Uiso 1 1 calc R
H22B H 0.3792 0.7130 0.5281 0.156 Uiso 1 1 calc R
H22C H 0.2462 0.6961 0.5436 0.156 Uiso 1 1 calc R

loop_
_atom_site_aniso_label
_atom_site_aniso_U_11
_atom_site_aniso_U_22
_atom_site_aniso_U_33
_atom_site_aniso_U_23
_atom_site_aniso_U_13
_atom_site_aniso_U_12
O1 0.0760(18) 0.0876(19) 0.0912(17) 0.0104(13) 0.0242(14) -0.0200(15)
O2 0.0691(16) 0.0570(14) 0.0811(15) -0.0042(11) -0.0011(12) -0.0174(13)
O3 0.0603(14) 0.0563(13) 0.0577(12) -0.0100(9) 0.0065(10) -0.0033(11)
O4 0.0535(15) 0.0763(17) 0.0949(16) -0.0188(13) 0.0080(12) 0.0005(13)
O5 0.0485(14) 0.0508(13) 0.0992(17) -0.0142(11) -0.0089(11) 0.0066(11)
O6 0.0530(14) 0.0507(14) 0.1130(18) -0.0193(12) -0.0268(12) 0.0015(11)
N1 0.0519(16) 0.0438(14) 0.0519(13) 0.0022(10) 0.0041(11) -0.0024(12)
N2 0.0414(14) 0.0492(15) 0.0587(14) -0.0023(10) -0.0029(11) -0.0052(12)
C1 0.0454(17) 0.0458(17) 0.0543(15) 0.0027(12) -0.0032(13) 0.0016(14)
C2 0.065(2) 0.0496(18) 0.0611(18) 0.0112(14) 0.0127(16) 0.0043(17)
C3 0.087(3) 0.0481(18) 0.0545(17) 0.0042(14) 0.0117(17) 0.0105(18)
C4 0.074(2) 0.0550(19) 0.0512(16) 0.0020(14) -0.0082(15) 0.0058(18)
C5 0.059(2) 0.0420(17) 0.0570(17) 0.0055(13) 0.0007(15) 0.0011(16)
C6 0.078(2) 0.057(2) 0.0517(17) -0.0076(14) 0.0030(16) 0.0033(18)
C7 0.092(3) 0.103(3) 0.061(2) 0.0119(19) -0.0001(19) 0.017(2)
C8 0.149(4) 0.056(2) 0.074(2) -0.0136(17) 0.003(2) 0.002(3)
C9 0.076(3) 0.110(3) 0.079(2) -0.018(2) 0.016(2) 0.009(2)
C10 0.0413(17) 0.0426(16) 0.0517(15) -0.0013(11) -0.0009(13) -0.0056(13)
C11 0.054(2) 0.0547(19) 0.0642(18) -0.0092(14) -0.0109(15) -0.0074(16)
C12 0.055(2) 0.0518(19) 0.0605(18) -0.0124(13) -0.0058(14) -0.0039(16)
C13 0.0451(17) 0.0422(16) 0.0482(15) -0.0027(11) 0.0007(12) -0.0020(14)
C14 0.0504(19) 0.0454(17) 0.0557(16) -0.0062(12) 0.0039(14) -0.0021(15)
C15 0.0438(17) 0.0415(16) 0.0634(17) -0.0009(12) -0.0013(14) -0.0016(14)
C16 0.0436(17) 0.0416(16) 0.0658(18) -0.0023(13) -0.0090(14) -0.0052(14)
C17 0.0512(19) 0.0374(16) 0.0606(17) -0.0023(12) -0.0063(14) -0.0018(14)
C18 0.0413(17) 0.0408(16) 0.0483(14) 0.0007(11) -0.0006(12) -0.0010(13)
C19 0.0471(19) 0.0533(19) 0.0664(19) 0.0075(15) -0.0024(15) -0.0008(16)
C20 0.0421(19) 0.061(2) 0.100(2) 0.0115(18) -0.0005(17) -0.0048(16)
C21 0.067(2) 0.052(2) 0.094(2) -0.0078(17) -0.0001(19) 0.0119(18)
C22 0.084(3) 0.059(2) 0.170(4) -0.038(3) -0.057(3) 0.009(2)

loop_
_atom_type_symbol
_atom_type_description
_atom_type_scat_dispersion_real
_atom_type_scat_dispersion_imag
_atom_type_scat_source
C C 0.0181 0.0091 'International Tables Vol C Tables 4.2.6.8 and 6.1.1.4'
H H 0.0000 0.0000 'International Tables Vol C Tables 4.2.6.8 and 6.1.1.4'
N N 0.0311 0.0180 'International Tables Vol C Tables 4.2.6.8 and 6.1.1.4'
O O 0.0492 0.0322 'International Tables Vol C Tables 4.2.6.8 and 6.1.1.4'

loop_
_geom_angle_atom_site_label_1
_geom_angle_atom_site_label_2
_geom_angle_atom_site_label_3
_geom_angle
C5 O3 C6 121.4(3)
C15 O5 C21 118.2(2)
C16 O6 C22 117.8(2)
C5 N1 C2 124.0(3)
C5 N1 C1 124.5(2)
C2 N1 C1 111.5(2)
C19 N2 C11 122.4(3)
C19 N2 C10 117.9(2)
C11 N2 C10 119.7(2)
N1 C1 C4 101.8(2)
N1 C1 C10 112.4(2)
C4 C1 C10 113.1(2)
N1 C1 H1 109.7
C4 C1 H1 109.7
C10 C1 H1 109.7
O1 C2 N1 126.3(3)
O1 C2 C3 128.9(3)
N1 C2 C3 104.8(3)
C4 C3 C2 110.8(3)
C4 C3 H3 124.6
C2 C3 H3 124.6
C3 C4 C1 111.1(3)
C3 C4 H4 124.5
C1 C4 H4 124.5
O2 C5 O3 127.2(3)
O2 C5 N1 123.9(3)
O3 C5 N1 108.8(3)
O3 C6 C8 110.4(3)
O3 C6 C9 102.0(3)
C8 C6 C9 111.7(3)
O3 C6 C7 108.7(3)
C8 C6 C7 112.3(3)
C9 C6 C7 111.3(3)
C6 C7 H7A 109.5
C6 C7 H7B 109.5
H7A C7 H7B 109.5
C6 C7 H7C 109.5
H7A C7 H7C 109.5
H7B C7 H7C 109.5
C6 C8 H8A 109.5
C6 C8 H8B 109.5
H8A C8 H8B 109.5
C6 C8 H8C 109.5
H8A C8 H8C 109.5
H8B C8 H8C 109.5
C6 C9 H9A 109.5
C6 C9 H9B 109.5
H9A C9 H9B 109.5
C6 C9 H9C 109.5
H9A C9 H9C 109.5
H9B C9 H9C 109.5
N2 C10 C18 111.3(2)
N2 C10 C1 108.9(2)
C18 C10 C1 114.4(2)
N2 C10 H10 107.3
C18 C10 H10 107.3
C1 C10 H10 107.3
C12 C11 N2 121.3(3)
C12 C11 H11 119.3
N2 C11 H11 119.3
C11 C12 C13 121.1(3)
C11 C12 H12 119.4
C13 C12 H12 119.4
C18 C13 C14 119.7(3)
C18 C13 C12 118.6(3)
C14 C13 C12 121.6(3)
C15 C14 C13 121.4(3)
C15 C14 H14 119.3
C13 C14 H14 119.3
O5 C15 C14 125.7(3)
O5 C15 C16 115.6(2)
C14 C15 C16 118.8(3)
O6 C16 C17 125.2(3)
O6 C16 C15 114.9(3)
C17 C16 C15 119.9(3)
C16 C17 C18 121.1(3)
C16 C17 H17 119.4
C18 C17 H17 119.4
C13 C18 C17 119.0(3)
C13 C18 C10 120.6(2)
C17 C18 C10 120.4(2)
O4 C19 N2 119.7(3)
O4 C19 C20 122.0(3)
N2 C19 C20 118.3(3)
C19 C20 H20A 109.5
C19 C20 H20B 109.5
H20A C20 H20B 109.5
C19 C20 H20C 109.5
H20A C20 H20C 109.5
H20B C20 H20C 109.5
O5 C21 H21A 109.5
O5 C21 H21B 109.5
H21A C21 H21B 109.5
O5 C21 H21C 109.5
H21A C21 H21C 109.5
H21B C21 H21C 109.5
O6 C22 H22A 109.5
O6 C22 H22B 109.5
H22A C22 H22B 109.5
O6 C22 H22C 109.5
H22A C22 H22C 109.5
H22B C22 H22C 109.5

loop_
_geom_bond_atom_site_label_1
_geom_bond_atom_site_label_2
_geom_bond_distance
O1 C2 1.211(4)
O2 C5 1.205(3)
O3 C5 1.327(4)
O3 C6 1.487(3)
O4 C19 1.223(4)
O5 C15 1.360(3)
O5 C21 1.416(4)
O6 C16 1.367(3)
O6 C22 1.423(4)
N1 C5 1.395(4)
N1 C2 1.409(4)
N1 C1 1.461(3)
N2 C19 1.383(4)
N2 C11 1.404(4)
N2 C10 1.473(3)
C1 C4 1.492(4)
C1 C10 1.568(4)
C1 H1 0.9800
C2 C3 1.463(5)
C3 C4 1.317(4)
C3 H3 0.9300
C4 H4 0.9300
C6 C8 1.507(5)
C6 C9 1.510(5)
C6 C7 1.519(5)
C7 H7A 0.9600
C7 H7B 0.9600
C7 H7C 0.9600
C8 H8A 0.9600
C8 H8B 0.9600
C8 H8C 0.9600
C9 H9A 0.9600
C9 H9B 0.9600
C9 H9C 0.9600
C10 C18 1.509(4)
C10 H10 0.9800
C11 C12 1.321(4)
C11 H11 0.9300
C12 C13 1.456(4)
C12 H12 0.9300
C13 C18 1.389(4)
C13 C14 1.395(4)
C14 C15 1.378(4)
C14 H14 0.9300
C15 C16 1.406(4)
C16 C17 1.377(4)
C17 C18 1.396(4)
C17 H17 0.9300
C19 C20 1.491(4)
C20 H20A 0.9600
C20 H20B 0.9600
C20 H20C 0.9600
C21 H21A 0.9600
C21 H21B 0.9600
C21 H21C 0.9600
C22 H22A 0.9600
C22 H22B 0.9600
C22 H22C 0.9600

loop_
_geom_torsion_atom_site_label_1
_geom_torsion_atom_site_label_2
_geom_torsion_atom_site_label_3
_geom_torsion_atom_site_label_4
_geom_torsion
C5 N1 C1 C4 -175.2(3)
C2 N1 C1 C4 3.4(3)
C5 N1 C1 C10 63.4(3)
C2 N1 C1 C10 -117.9(3)
C5 N1 C2 O1 -2.3(5)
C1 N1 C2 O1 179.0(3)
C5 N1 C2 C3 176.0(3)
C1 N1 C2 C3 -2.6(3)
O1 C2 C3 C4 178.8(3)
N1 C2 C3 C4 0.6(3)
C2 C3 C4 C1 1.7(4)
N1 C1 C4 C3 -3.1(3)
C10 C1 C4 C3 117.8(3)
C6 O3 C5 O2 7.5(5)
C6 O3 C5 N1 -171.9(2)
C2 N1 C5 O2 17.3(4)
C1 N1 C5 O2 -164.2(3)
C2 N1 C5 O3 -163.3(2)
C1 N1 C5 O3 15.2(4)
C5 O3 C6 C8 -63.6(4)
C5 O3 C6 C9 177.6(3)
C5 O3 C6 C7 59.9(4)
C19 N2 C10 C18 -146.3(2)
C11 N2 C10 C18 31.3(3)
C19 N2 C10 C1 86.6(3)
C11 N2 C10 C1 -95.8(3)
N1 C1 C10 N2 -179.7(2)
C4 C1 C10 N2 65.6(3)
N1 C1 C10 C18 55.0(3)
C4 C1 C10 C18 -59.6(3)
C19 N2 C11 C12 157.4(3)
C10 N2 C11 C12 -20.2(4)
N2 C11 C12 C13 -2.7(5)
C11 C12 C13 C18 11.4(4)
C11 C12 C13 C14 -164.2(3)
C18 C13 C14 C15 2.1(4)
C12 C13 C14 C15 177.7(3)
C21 O5 C15 C14 9.4(4)
C21 O5 C15 C16 -170.6(3)
C13 C14 C15 O5 -179.2(3)
C13 C14 C15 C16 0.8(4)
C22 O6 C16 C17 -0.5(5)
C22 O6 C16 C15 178.6(3)
O5 C15 C16 O6 -2.9(4)
C14 C15 C16 O6 177.1(3)
O5 C15 C16 C17 176.2(3)
C14 C15 C16 C17 -3.8(4)
O6 C16 C17 C18 -177.1(3)
C15 C16 C17 C18 3.9(4)
C14 C13 C18 C17 -2.1(4)
C12 C13 C18 C17 -177.8(3)
C14 C13 C18 C10 178.4(2)
C12 C13 C18 C10 2.7(4)
C16 C17 C18 C13 -0.9(4)
C16 C17 C18 C10 178.6(2)
N2 C10 C18 C13 -22.6(3)
C1 C10 C18 C13 101.3(3)
N2 C10 C18 C17 157.9(2)
C1 C10 C18 C17 -78.1(3)
C11 N2 C19 O4 -179.1(3)
C10 N2 C19 O4 -1.6(4)
C11 N2 C19 C20 1.5(4)
C10 N2 C19 C20 179.1(2)
